data_1514181
loop_
_publ_author_name
'Das, Anindita'
'Liu, Chong'
'Zeng, Chenjie'
'Li, Gao'
'Li, Tao'
'Rosi, Nathaniel L.'
'Jin, Rongchao'

_publ_section_title
;
 Cyclopentanethiolato-Protected Au36(SC5H9)24 Nanocluster: Crystal
 Structure and Implications for the Steric and Electronic Effects of
 Ligand.
;
_journal_issue 37
_journal_name_full 'The journal of physical chemistry. A'
_journal_page_first 8264
_journal_page_last 8269
_journal_paper_doi 10.1021/jp501073a
_journal_volume 118
_journal_year 2014
_chemical_formula_sum 'C120 H216 Au36 S24'
_chemical_formula_weight 9519.16
_chemical_name_common Au36
_chemical_name_systematic
; 
 ? 
;
_space_group_IT_number 14
_symmetry_cell_setting monoclinic
_symmetry_space_group_name_Hall '-P 2yn'
_symmetry_space_group_name_H-M 'P 1 21/n 1'
_atom_sites_solution_primary direct
_atom_sites_solution_secondary difmap
_audit_creation_method SHELXL-97
_cell_angle_alpha 90.00
_cell_angle_beta 96.612(3)
_cell_angle_gamma 90.00
_cell_formula_units_Z 4
_cell_length_a 18.5437(7)
_cell_length_b 29.3874(14)
_cell_length_c 32.6577(15)
_cell_measurement_reflns_used 4033
_cell_measurement_temperature 296(2)
_cell_measurement_theta_max 37.099
_cell_measurement_theta_min 2.619
_cell_volume 17678.5(14)
_computing_cell_refinement 'Bruker APEX II'
_computing_data_collection 'Bruker APEX II'
_computing_data_reduction 'Bruker APEX II'
_computing_molecular_graphics 'Bruker SHELXTL'
_computing_publication_material 'Bruker SHELXTL'
_computing_structure_refinement 'SHELXL-97 (Sheldrick, 2008)'
_computing_structure_solution 'SHELXS-97 (Sheldrick, 2008)'
_diffrn_ambient_temperature 296(2)
_diffrn_measured_fraction_theta_full 0.993
_diffrn_measured_fraction_theta_max 0.993
_diffrn_measurement_device_type 'APEX II CCD'
_diffrn_measurement_method 'phi and omega scans'
_diffrn_radiation_monochromator graphite
_diffrn_radiation_source 'IMuS micro-focus source'
_diffrn_radiation_type CuK\a
_diffrn_radiation_wavelength 1.54178
_diffrn_reflns_av_R_equivalents 0.0917
_diffrn_reflns_av_sigmaI/netI 0.1405
_diffrn_reflns_limit_h_max 15
_diffrn_reflns_limit_h_min -15
_diffrn_reflns_limit_k_max 17
_diffrn_reflns_limit_k_min -23
_diffrn_reflns_limit_l_max 26
_diffrn_reflns_limit_l_min -23
_diffrn_reflns_number 37918
_diffrn_reflns_theta_full 39.01
_diffrn_reflns_theta_max 39.01
_diffrn_reflns_theta_min 2.03
_exptl_absorpt_coefficient_mu 57.440
_exptl_absorpt_correction_T_max 0.3929
_exptl_absorpt_correction_T_min 0.1614
_exptl_absorpt_correction_type multi-scan
_exptl_absorpt_process_details 'Bruker SADABS'
_exptl_crystal_colour brown
_exptl_crystal_density_diffrn 3.577
_exptl_crystal_density_method 'not measured'
_exptl_crystal_F_000 16656
_exptl_crystal_size_max 0.05
_exptl_crystal_size_mid 0.05
_exptl_crystal_size_min 0.02
_refine_diff_density_max 2.285
_refine_diff_density_min -1.807
_refine_diff_density_rms 0.252
_refine_ls_extinction_method none
_refine_ls_goodness_of_fit_ref 0.950
_refine_ls_matrix_type full
_refine_ls_number_parameters 1031
_refine_ls_number_reflns 9998
_refine_ls_number_restraints 158
_refine_ls_restrained_S_all 0.944
_refine_ls_R_factor_all 0.1505
_refine_ls_R_factor_gt 0.0688
_refine_ls_shift/su_max 0.267
_refine_ls_shift/su_mean 0.009
_refine_ls_structure_factor_coef Fsqd
_refine_ls_weighting_details 'calc w=1/[\s^2^(Fo^2^)+(0.1000P)^2^+0.4391P] where P=(Fo^2^+2Fc^2^)/3'
_refine_ls_weighting_scheme calc
_refine_ls_wR_factor_gt 0.1455
_refine_ls_wR_factor_ref 0.1827
_reflns_number_gt 5545
_reflns_number_total 9998
_reflns_threshold_expression >2sigma(I)
_cod_data_source_file jp501073a_si_002.cif
_cod_data_source_block au01162013_0m
_cod_depositor_comments
;
The following automatic conversions were performed:

'_symmetry_cell_setting' value 'Monoclinic' changed to 'monoclinic'
according to
/usr/data/users/saulius/automatic-downloads/rss-feeds/ACS/lib/dictionaries/cif_core.dic
dictionary named 'cif_core.dic' version 2.4.2 from
2011-04-26.

'_exptl_absorpt_correction_type' value 'multi scan'
changed to 'multi-scan' according to
/usr/data/users/saulius/automatic-downloads/rss-feeds/ACS/lib/dictionaries/cif_core.dic
dictionary named 'cif_core.dic' version 2.4.2 from 2011-04-26.

Automatic conversion script
Id: cif_fix_values 2281 2013-09-26 08:29:07Z andrius 

 Adding full bibliography for 1514181.cif.
;
_cod_original_cell_volume 17678.5(13)
_cod_original_sg_symbol_H-M P2(1)/n
_cod_database_code 1514181

loop_
_symmetry_equiv_pos_as_xyz
'x, y, z'
'-x+1/2, y+1/2, -z+1/2'
'-x, -y, -z'
'x-1/2, -y-1/2, z-1/2'

loop_
_atom_site_label
_atom_site_type_symbol
_atom_site_fract_x
_atom_site_fract_y
_atom_site_fract_z
_atom_site_U_iso_or_equiv
_atom_site_adp_type
_atom_site_occupancy
_atom_site_symmetry_multiplicity
_atom_site_calc_flag
_atom_site_refinement_flags
_atom_site_disorder_assembly
_atom_site_disorder_group
Au1 Au 0.43800(12) 0.22493(9) 0.11487(8) 0.0717(10) Uani 1 1 d . . .
Au2 Au 0.43925(11) 0.31316(9) 0.15584(8) 0.0679(10) Uani 1 1 d . . .
Au3 Au 0.54421(11) 0.24298(9) 0.18709(8) 0.0695(10) Uani 1 1 d . . .
Au4 Au 0.49410(13) 0.16714(9) 0.22538(9) 0.0787(10) Uani 1 1 d . . .
Au5 Au 0.39114(11) 0.23167(9) 0.19839(8) 0.0712(10) Uani 1 1 d . . .
Au6 Au 0.54020(12) 0.33679(10) 0.22308(9) 0.0780(10) Uani 1 1 d . . .
Au7 Au 0.33972(12) 0.29267(9) 0.08884(9) 0.0784(10) Uani 1 1 d . . .
Au8 Au 0.60602(12) 0.31951(10) 0.14660(9) 0.0800(11) Uani 1 1 d . . .
Au9 Au 0.48261(12) 0.30292(10) 0.07776(9) 0.0785(10) Uani 1 1 d . . .
Au10 Au 0.59803(12) 0.23624(10) 0.11041(9) 0.0805(11) Uani 1 1 d . . .
Au11 Au 0.39122(13) 0.14437(10) 0.14818(9) 0.0856(11) Uani 1 1 d . . .
Au12 Au 0.28365(12) 0.29672(10) 0.17282(9) 0.0820(11) Uani 1 1 d . . .
Au13 Au 0.43798(12) 0.39768(9) 0.19013(9) 0.0797(11) Uani 1 1 d . . .
Au14 Au 0.49948(13) 0.40533(10) 0.11315(9) 0.0852(11) Uani 1 1 d . . .
Au15 Au 0.39768(12) 0.32706(9) 0.23635(9) 0.0771(10) Uani 1 1 d . . .
Au16 Au 0.66146(13) 0.16159(10) 0.21736(10) 0.0933(12) Uani 1 1 d . . .
Au17 Au 0.53514(13) 0.15116(10) 0.13940(9) 0.0877(11) Uani 1 1 d . . .
Au18 Au 0.27661(13) 0.21458(10) 0.13412(9) 0.0880(11) Uani 1 1 d . . .
Au19 Au 0.31192(13) 0.19916(11) 0.03757(9) 0.0936(12) Uani 1 1 d . . .
Au20 Au 0.34218(14) 0.13954(10) 0.24252(10) 0.0909(11) Uani 1 1 d . . .
Au21 Au 0.49133(13) 0.21985(10) 0.02201(9) 0.0899(11) Uani 1 1 d . . .
Au22 Au 0.49633(12) 0.25011(9) 0.26416(9) 0.0752(10) Uani 1 1 d . . .
Au23 Au 0.25202(13) 0.21970(10) 0.21499(9) 0.0841(11) Uani 1 1 d . . .
Au24 Au 0.33694(13) 0.24436(10) 0.29198(9) 0.0867(11) Uani 1 1 d . . .
Au25 Au 0.65879(13) 0.26422(11) 0.26835(9) 0.0907(11) Uani 1 1 d . . .
Au26 Au 0.31908(12) 0.38874(10) 0.12019(9) 0.0891(11) Uani 1 1 d . . .
Au27 Au 0.66011(14) 0.32602(11) 0.05150(10) 0.1050(12) Uani 1 1 d . . .
Au28 Au 0.43573(14) 0.14595(10) 0.07076(10) 0.0948(12) Uani 1 1 d . A .
Au29 Au 0.68874(12) 0.24923(10) 0.18192(9) 0.0838(11) Uani 1 1 d . . .
Au30 Au 0.09917(14) 0.23990(12) 0.18175(11) 0.1168(14) Uani 1 1 d . . .
Au31 Au 0.14836(14) 0.28997(11) 0.08981(11) 0.1110(13) Uani 1 1 d . . .
Au32 Au 0.79508(14) 0.28255(11) 0.12795(11) 0.1131(14) Uani 1 1 d . . .
Au33 Au 0.53479(15) 0.35094(11) 0.33006(10) 0.1090(13) Uani 1 1 d . . .
Au34 Au 0.49611(17) 0.44538(11) 0.27402(11) 0.1204(13) Uani 1 1 d . . .
Au35 Au 0.4886(2) 0.05134(12) 0.18993(13) 0.1607(17) Uani 1 1 d U . .
Au36 Au 0.4561(3) 0.04648(14) 0.08329(17) 0.233(3) Uani 1 1 d U . .
S1 S 0.5046(9) 0.2757(6) 0.3329(6) 0.117(7) Uani 1 1 d . . .
S2 S 0.6785(7) 0.1889(6) 0.2834(5) 0.096(7) Uani 1 1 d . . .
S3 S 0.7822(8) 0.3158(8) 0.0657(6) 0.126(8) Uani 1 1 d . . .
S4 S 0.8185(7) 0.2475(7) 0.1910(5) 0.113(8) Uani 1 1 d . . .
S5 S 0.5418(8) 0.3468(6) 0.0322(6) 0.108(7) Uani 1 1 d . . .
S6 S 0.6149(8) 0.2137(6) 0.0423(5) 0.093(6) Uani 1 1 d . . .
S7 S 0.3763(8) 0.2310(6) -0.0105(5) 0.092(6) Uani 1 1 d . . .
S8 S 0.3261(8) 0.0931(7) 0.1851(6) 0.123(8) Uani 1 1 d . . .
S9 S 0.3607(8) 0.1693(6) 0.3077(5) 0.106(7) Uani 1 1 d . . .
S10 S 0.6582(8) 0.1303(6) 0.1533(6) 0.108(7) Uani 1 1 d . . .
S11 S 0.2312(8) 0.2980(7) 0.0438(6) 0.117(8) Uani 1 1 d . . .
S12 S 0.2287(7) 0.3698(6) 0.1586(5) 0.084(6) Uani 1 1 d . . .
S13 S 0.2374(8) 0.1640(6) 0.0799(6) 0.098(7) Uani 1 1 d . . .
S14 S 0.1422(7) 0.1999(6) 0.2402(6) 0.103(7) Uani 1 1 d . . .
S15 S 0.3078(7) 0.3196(6) 0.2813(6) 0.103(7) Uani 1 1 d . . .
S16 S 0.6131(8) 0.3993(6) 0.1487(5) 0.096(6) Uani 1 1 d . . .
S17 S 0.6505(8) 0.3417(6) 0.2663(5) 0.095(6) Uani 1 1 d . . .
S18 S 0.3912(8) 0.4172(6) 0.0734(6) 0.100(7) Uani 1 1 d . . .
S19 S 0.4231(9) 0.4689(6) 0.2184(6) 0.117(7) Uani 1 1 d . . .
S20 S 0.5711(9) 0.4255(7) 0.3321(7) 0.142(9) Uani 1 1 d . . .
S21 S 0.5287(11) 0.0933(7) 0.2454(7) 0.144(8) Uani 1 1 d . A .
S22 S 0.4459(10) 0.0854(7) 0.0241(7) 0.146(9) Uani 1 1 d . A .
S23 S 0.0507(8) 0.2784(7) 0.1261(6) 0.125(8) Uani 1 1 d . . .
S24 S 0.515(3) 0.0042(18) 0.132(2) 0.123(19) Uani 0.33(3) 1 d PU A 1
S25 S 0.4209(16) 0.0019(12) 0.1406(13) 0.19(2) Uani 0.67(3) 1 d P A 2
C1 C 0.498(5) 0.500(3) 0.186(3) 0.19(3) Uiso 1 1 d U . .
C2 C 0.443(5) 0.537(4) 0.183(3) 0.21(3) Uiso 1 1 d U . .
C3 C 0.486(5) 0.583(4) 0.192(3) 0.24(3) Uiso 1 1 d U . .
C4 C 0.530(5) 0.568(4) 0.231(3) 0.26(4) Uiso 1 1 d U . .
C5 C 0.563(4) 0.522(3) 0.205(3) 0.18(3) Uiso 1 1 d U . .
C6 C 0.519(5) 0.445(4) 0.373(3) 0.20(3) Uiso 1 1 d U . .
C7 C 0.554(5) 0.497(4) 0.376(3) 0.23(3) Uiso 1 1 d U . .
C8 C 0.551(6) 0.508(4) 0.411(4) 0.24(3) Uiso 1 1 d U . .
C9 C 0.541(5) 0.474(4) 0.443(3) 0.24(3) Uiso 1 1 d U . .
C10 C 0.560(4) 0.432(3) 0.414(4) 0.21(3) Uiso 1 1 d U . .
C11 C 0.376(3) 0.479(2) 0.0753(19) 0.097(18) Uiso 1 1 d U . .
C12 C 0.295(3) 0.489(2) 0.053(2) 0.12(2) Uiso 1 1 d U . .
C13 C 0.315(4) 0.527(3) 0.026(2) 0.16(2) Uiso 1 1 d U . .
C14 C 0.384(4) 0.514(3) 0.011(3) 0.18(3) Uiso 1 1 d U . .
C15 C 0.428(3) 0.509(2) 0.055(2) 0.13(2) Uiso 1 1 d U . .
C16 C 0.213(4) 0.357(2) 0.027(2) 0.13(3) Uiso 1 1 d . . .
C17 C 0.143(4) 0.366(3) 0.003(3) 0.19(4) Uiso 1 1 d . . .
C18 C 0.153(4) 0.406(3) -0.026(3) 0.19(4) Uiso 1 1 d . . .
C19 C 0.215(4) 0.393(3) -0.046(2) 0.15(3) Uiso 1 1 d . . .
C20 C 0.264(3) 0.359(2) -0.015(2) 0.12(2) Uiso 1 1 d . . .
C21 C 0.036(4) 0.342(3) 0.147(3) 0.17(3) Uiso 1 1 d U . .
C22 C -0.023(4) 0.334(3) 0.169(3) 0.17(3) Uiso 1 1 d U . .
C23 C -0.047(4) 0.385(3) 0.165(3) 0.17(3) Uiso 1 1 d U . .
C24 C -0.033(4) 0.413(3) 0.128(3) 0.20(3) Uiso 1 1 d U . .
C25 C 0.004(5) 0.369(3) 0.110(3) 0.20(3) Uiso 1 1 d U . .
C26 C 0.240(3) 0.406(2) 0.2063(19) 0.086(19) Uiso 1 1 d U . .
C27 C 0.171(3) 0.398(2) 0.227(2) 0.13(2) Uiso 1 1 d U . .
C28 C 0.156(4) 0.449(3) 0.243(3) 0.18(3) Uiso 1 1 d U . .
C29 C 0.190(4) 0.483(3) 0.221(3) 0.19(3) Uiso 1 1 d U . .
C30 C 0.228(3) 0.459(3) 0.183(2) 0.13(2) Uiso 1 1 d U . .
C31 C 0.343(3) 0.348(3) 0.332(2) 0.11(2) Uiso 1 1 d U . .
C32 C 0.327(4) 0.394(3) 0.334(3) 0.15(2) Uiso 1 1 d U . .
C33 C 0.316(4) 0.404(3) 0.376(3) 0.19(3) Uiso 1 1 d U . .
C34 C 0.327(4) 0.356(3) 0.403(3) 0.18(3) Uiso 1 1 d U . .
C35 C 0.305(4) 0.323(3) 0.369(3) 0.17(2) Uiso 1 1 d U . .
C36 C 0.141(3) 0.236(3) 0.288(3) 0.21(3) Uiso 1 1 d DU . .
C37 C 0.108(5) 0.281(3) 0.277(2) 0.22(3) Uiso 1 1 d DU . .
C38 C 0.032(5) 0.279(3) 0.286(3) 0.27(3) Uiso 1 1 d DU . .
C39 C 0.024(4) 0.238(4) 0.312(3) 0.28(3) Uiso 1 1 d DU . .
C40 C 0.094(6) 0.213(2) 0.315(3) 0.27(3) Uiso 1 1 d DU . .
C41 C 0.282(3) 0.146(3) 0.330(2) 0.11(2) Uiso 1 1 d U . .
C42 C 0.281(3) 0.170(3) 0.371(3) 0.14(2) Uiso 1 1 d U . .
C43 C 0.260(4) 0.125(4) 0.397(3) 0.20(3) Uiso 1 1 d U . .
C44 C 0.262(5) 0.081(3) 0.374(3) 0.21(3) Uiso 1 1 d U . .
C45 C 0.286(4) 0.098(3) 0.335(3) 0.16(2) Uiso 1 1 d U . .
C46 C 0.228(3) 0.095(2) 0.169(2) 0.11(2) Uiso 1 1 d U . .
C47 C 0.183(4) 0.073(3) 0.201(3) 0.16(2) Uiso 1 1 d U . .
C48 C 0.121(5) 0.051(3) 0.184(3) 0.21(3) Uiso 1 1 d U . .
C49 C 0.153(5) 0.028(3) 0.147(3) 0.20(3) Uiso 1 1 d U . .
C50 C 0.218(4) 0.056(3) 0.137(2) 0.14(2) Uiso 1 1 d U . .
C51 C 0.147(3) 0.184(2) 0.054(2) 0.12(2) Uiso 1 1 d . . .
C52 C 0.091(3) 0.160(2) 0.080(2) 0.11(2) Uiso 1 1 d . . .
C53 C 0.025(3) 0.149(2) 0.052(2) 0.14(3) Uiso 1 1 d . . .
C54 C 0.045(3) 0.151(2) 0.008(2) 0.10(2) Uiso 1 1 d . . .
C55 C 0.129(3) 0.154(2) 0.016(2) 0.11(2) Uiso 1 1 d . . .
C56 C 0.529(3) 0.325(2) -0.023(2) 0.09(2) Uiso 1 1 d . . .
C57 C 0.457(6) 0.342(4) -0.041(4) 0.24(6) Uiso 1 1 d . . .
C58 C 0.466(7) 0.377(5) -0.053(4) 0.30(7) Uiso 1 1 d . . .
C59 C 0.520(6) 0.355(4) -0.093(4) 0.30(6) Uiso 1 1 d . . .
C60 C 0.585(3) 0.338(2) -0.055(2) 0.12(2) Uiso 1 1 d . . .
C61 C 0.370(3) 0.187(2) -0.051(2) 0.092(18) Uiso 1 1 d U . .
C62 C 0.288(3) 0.184(2) -0.077(2) 0.105(19) Uiso 1 1 d U . .
C63 C 0.306(3) 0.157(2) -0.111(2) 0.14(2) Uiso 1 1 d U . .
C64 C 0.386(4) 0.176(3) -0.121(3) 0.17(2) Uiso 1 1 d U . .
C65 C 0.420(3) 0.203(2) -0.086(2) 0.13(2) Uiso 1 1 d U . .
C71 C 0.354(6) 0.075(3) 0.001(5) 0.29(4) Uiso 1 1 d DU . .
C72 C 0.354(6) 0.042(5) -0.030(3) 0.33(4) Uiso 1 1 d DU A .
C73 C 0.306(8) 0.008(3) -0.020(4) 0.33(4) Uiso 1 1 d DU . .
C74 C 0.265(4) 0.026(5) 0.008(4) 0.31(4) Uiso 1 1 d DU A .
C75 C 0.305(7) 0.062(4) 0.027(2) 0.28(4) Uiso 1 1 d DU A .
C76 C 0.664(4) 0.066(3) 0.163(3) 0.14(3) Uiso 1 1 d . . .
C77 C 0.670(5) 0.043(4) 0.124(4) 0.26(5) Uiso 1 1 d . . .
C78 C 0.725(7) 0.002(4) 0.155(4) 0.26(6) Uiso 1 1 d . . .
C79 C 0.764(7) 0.023(5) 0.168(4) 0.28(7) Uiso 1 1 d . . .
C80 C 0.734(5) 0.057(3) 0.202(3) 0.21(4) Uiso 1 1 d . . .
C81 C 0.917(5) 0.183(4) 0.210(3) 0.24(4) Uiso 1 1 d . . .
C82 C 0.848(4) 0.184(3) 0.181(3) 0.16(3) Uiso 1 1 d . . .
C83 C 0.868(5) 0.187(3) 0.147(3) 0.19(4) Uiso 1 1 d . . .
C84 C 0.921(4) 0.140(3) 0.147(3) 0.18(4) Uiso 1 1 d . . .
C85 C 0.944(5) 0.132(4) 0.189(4) 0.23(4) Uiso 1 1 d . . .
C86 C 0.733(3) 0.363(2) 0.2423(19) 0.09(2) Uiso 1 1 d . . .
C87 C 0.796(3) 0.341(2) 0.266(2) 0.12(3) Uiso 1 1 d . . .
C88 C 0.848(4) 0.376(3) 0.261(2) 0.15(3) Uiso 1 1 d . . .
C89 C 0.817(4) 0.422(3) 0.256(2) 0.15(3) Uiso 1 1 d . . .
C90 C 0.729(3) 0.415(3) 0.248(2) 0.14(3) Uiso 1 1 d . . .
C91 C 0.669(3) 0.425(2) 0.1080(19) 0.104(19) Uiso 1 1 d U . .
C92 C 0.754(4) 0.415(3) 0.127(2) 0.14(2) Uiso 1 1 d U . .
C93 C 0.778(4) 0.456(3) 0.105(3) 0.20(3) Uiso 1 1 d U . .
C94 C 0.731(4) 0.495(3) 0.099(3) 0.18(3) Uiso 1 1 d U . .
C95 C 0.658(3) 0.477(3) 0.105(2) 0.13(2) Uiso 1 1 d U . .
C96 C 0.792(4) 0.268(3) 0.030(3) 0.18(3) Uiso 1 1 d . . .
C97 C 0.887(4) 0.256(3) 0.033(3) 0.19(4) Uiso 1 1 d . . .
C98 C 0.879(9) 0.309(6) -0.001(6) 0.50(11) Uiso 1 1 d . . .
C99 C 0.869(7) 0.254(5) -0.022(5) 0.36(7) Uiso 1 1 d . . .
C100 C 0.781(5) 0.288(4) -0.019(3) 0.24(5) Uiso 1 1 d . . .
C101 C 0.584(3) 0.251(3) 0.365(2) 0.12(3) Uiso 1 1 d . . .
C102 C 0.562(4) 0.205(3) 0.372(3) 0.16(3) Uiso 1 1 d . . .
C103 C 0.523(4) 0.201(3) 0.409(3) 0.21(4) Uiso 1 1 d . . .
C104 C 0.535(5) 0.247(4) 0.428(3) 0.21(4) Uiso 1 1 d . . .
C105 C 0.602(4) 0.264(2) 0.415(3) 0.14(3) Uiso 1 1 d . . .
C106 C 0.778(4) 0.183(3) 0.298(3) 0.15(2) Uiso 1 1 d U . .
C107 C 0.800(4) 0.136(3) 0.305(3) 0.15(2) Uiso 1 1 d U . .
C108 C 0.796(4) 0.129(3) 0.350(3) 0.19(3) Uiso 1 1 d U . .
C109 C 0.788(4) 0.169(4) 0.369(3) 0.19(3) Uiso 1 1 d U . .
C110 C 0.802(4) 0.212(3) 0.338(3) 0.16(2) Uiso 1 1 d U . .
C111 C 0.498(5) 0.067(7) 0.289(4) 0.35(4) Uiso 1 1 d DU . .
C112 C 0.533(8) 0.024(5) 0.292(5) 0.37(4) Uiso 1 1 d DU A .
C113 C 0.562(6) 0.019(4) 0.334(6) 0.38(4) Uiso 1 1 d DU . .
C114 C 0.571(6) 0.064(7) 0.350(3) 0.36(4) Uiso 1 1 d DU A .
C115 C 0.529(8) 0.093(2) 0.322(6) 0.33(4) Uiso 1 1 d DU A .
C116 C 0.627(3) 0.152(2) 0.038(2) 0.12(2) Uiso 1 1 d U . .
C117 C 0.721(4) 0.148(3) 0.058(3) 0.19(3) Uiso 1 1 d U . .
C118 C 0.744(4) 0.143(3) 0.016(3) 0.21(2) Uiso 1 1 d U . .
C119 C 0.690(5) 0.100(3) -0.004(3) 0.22(2) Uiso 1 1 d U . .
C120 C 0.626(5) 0.139(3) -0.013(3) 0.22(3) Uiso 1 1 d U . .
C66 C 0.475(7) -0.067(6) 0.175(3) 0.35(4) Uiso 1 1 d DU A .
C67 C 0.485(6) -0.042(3) 0.138(6) 0.34(4) Uiso 1 1 d DU . .
C68 C 0.461(8) -0.072(6) 0.104(3) 0.33(4) Uiso 1 1 d DU A .
C69 C 0.417(6) -0.107(4) 0.120(5) 0.33(4) Uiso 1 1 d DU . .
C70 C 0.430(7) -0.105(4) 0.164(5) 0.33(4) Uiso 1 1 d DU A .

loop_
_atom_site_aniso_label
_atom_site_aniso_U_11
_atom_site_aniso_U_22
_atom_site_aniso_U_33
_atom_site_aniso_U_23
_atom_site_aniso_U_13
_atom_site_aniso_U_12
Au1 0.0729(17) 0.077(2) 0.064(3) -0.003(2) 0.0059(16) -0.0039(16)
Au2 0.0647(16) 0.069(2) 0.070(3) 0.002(2) 0.0050(15) -0.0031(16)
Au3 0.0679(16) 0.073(2) 0.067(3) 0.000(2) 0.0063(15) -0.0009(16)
Au4 0.0954(19) 0.067(3) 0.073(3) 0.001(2) 0.0066(17) 0.0015(17)
Au5 0.0667(16) 0.074(3) 0.073(3) 0.000(2) 0.0089(16) -0.0047(16)
Au6 0.0723(17) 0.078(3) 0.081(3) 0.006(2) -0.0016(16) -0.0040(16)
Au7 0.0649(16) 0.091(3) 0.078(3) 0.007(2) 0.0025(16) -0.0023(16)
Au8 0.0767(17) 0.078(3) 0.084(3) 0.004(2) 0.0022(17) -0.0069(17)
Au9 0.0699(17) 0.094(3) 0.072(3) 0.008(2) 0.0071(16) -0.0055(17)
Au10 0.0814(17) 0.089(3) 0.071(3) -0.005(2) 0.0055(16) 0.0035(17)
Au11 0.0928(19) 0.090(3) 0.075(3) -0.002(2) 0.0109(18) -0.0168(18)
Au12 0.0789(17) 0.082(3) 0.086(3) 0.002(2) 0.0112(17) -0.0037(17)
Au13 0.0803(17) 0.070(3) 0.090(3) 0.002(2) 0.0136(17) -0.0052(17)
Au14 0.0857(18) 0.081(3) 0.090(3) 0.011(2) 0.0123(18) -0.0075(17)
Au15 0.0778(17) 0.076(3) 0.080(3) 0.003(2) 0.0177(16) 0.0000(17)
Au16 0.0914(19) 0.094(3) 0.094(3) 0.010(2) 0.0079(18) 0.0123(18)
Au17 0.0902(19) 0.096(3) 0.076(3) -0.004(2) 0.0053(18) 0.0027(18)
Au18 0.0920(19) 0.094(3) 0.078(3) -0.009(2) 0.0106(18) -0.0240(18)
Au19 0.0899(19) 0.110(3) 0.082(3) -0.009(2) 0.0128(18) -0.0091(19)
Au20 0.103(2) 0.078(3) 0.092(3) 0.007(2) 0.0139(19) -0.0129(19)
Au21 0.0947(19) 0.107(3) 0.068(3) -0.003(2) 0.0093(18) -0.0063(19)
Au22 0.0855(18) 0.072(2) 0.067(3) -0.003(2) 0.0056(16) -0.0029(17)
Au23 0.0860(18) 0.086(3) 0.083(3) -0.002(2) 0.0185(17) -0.0141(18)
Au24 0.0965(19) 0.083(3) 0.082(3) 0.002(2) 0.0177(18) -0.0121(19)
Au25 0.0854(19) 0.107(3) 0.077(3) 0.003(2) -0.0002(17) 0.0059(19)
Au26 0.0814(18) 0.089(3) 0.094(3) 0.013(2) 0.0011(18) -0.0004(18)
Au27 0.096(2) 0.116(3) 0.105(3) 0.011(2) 0.0212(19) -0.009(2)
Au28 0.110(2) 0.091(3) 0.084(3) -0.012(2) 0.0108(19) -0.0117(19)
Au29 0.0743(17) 0.094(3) 0.081(3) 0.001(2) 0.0017(16) 0.0054(18)
Au30 0.085(2) 0.122(3) 0.144(4) -0.003(3) 0.016(2) -0.011(2)
Au31 0.088(2) 0.106(3) 0.135(4) 0.003(3) -0.003(2) -0.0062(19)
Au32 0.090(2) 0.132(3) 0.118(4) 0.013(3) 0.017(2) -0.007(2)
Au33 0.123(2) 0.105(3) 0.102(3) -0.015(3) 0.023(2) -0.001(2)
Au34 0.150(3) 0.101(3) 0.114(4) -0.010(3) 0.029(2) -0.021(2)
Au35 0.236(4) 0.085(3) 0.150(5) -0.006(3) -0.028(3) 0.017(3)
Au36 0.407(7) 0.085(4) 0.176(6) -0.021(4) -0.104(5) 0.024(4)
S1 0.115(13) 0.118(19) 0.12(2) -0.011(16) 0.030(13) -0.026(13)
S2 0.057(10) 0.15(2) 0.081(17) 0.008(14) 0.008(9) -0.003(11)
S3 0.101(13) 0.19(2) 0.09(2) 0.001(18) 0.023(12) 0.006(14)
S4 0.055(10) 0.19(2) 0.096(18) 0.025(16) 0.023(10) -0.018(12)
S5 0.102(12) 0.111(18) 0.11(2) -0.008(15) 0.009(12) -0.001(12)
S6 0.109(12) 0.095(17) 0.071(17) 0.008(13) -0.016(11) -0.025(11)
S7 0.101(12) 0.126(18) 0.046(15) 0.005(14) 0.000(10) 0.017(12)
S8 0.108(13) 0.14(2) 0.12(2) -0.007(17) 0.022(13) -0.050(13)
S9 0.120(13) 0.126(19) 0.079(18) 0.035(15) 0.034(12) 0.007(12)
S10 0.096(12) 0.097(18) 0.13(2) -0.001(15) 0.013(12) 0.013(11)
S11 0.087(12) 0.115(19) 0.14(2) -0.007(16) -0.014(12) -0.009(12)
S12 0.078(10) 0.087(16) 0.085(17) 0.018(13) -0.002(10) 0.001(10)
S13 0.094(11) 0.095(17) 0.101(19) -0.009(14) -0.009(11) -0.001(11)
S14 0.078(11) 0.125(18) 0.112(19) -0.008(15) 0.037(11) -0.020(11)
S15 0.078(11) 0.106(18) 0.12(2) -0.015(15) 0.012(11) -0.010(11)
S16 0.103(12) 0.107(17) 0.077(17) 0.021(13) 0.014(11) -0.007(11)
S17 0.097(11) 0.120(18) 0.066(16) -0.002(13) 0.005(10) -0.014(11)
S18 0.112(12) 0.094(17) 0.094(18) 0.011(14) 0.009(11) -0.023(12)
S19 0.143(15) 0.061(16) 0.14(2) -0.030(15) 0.006(14) 0.002(12)
S20 0.116(14) 0.16(2) 0.15(2) 0.016(18) 0.039(15) -0.030(14)
S21 0.21(2) 0.087(19) 0.13(2) -0.014(17) 0.012(17) -0.003(16)
S22 0.158(17) 0.12(2) 0.16(3) -0.050(19) 0.039(16) -0.015(15)
S23 0.080(11) 0.14(2) 0.16(2) 0.027(17) 0.017(12) -0.021(12)
S24 0.14(6) 0.03(4) 0.18(4) -0.01(2) -0.02(4) -0.01(3)
S25 0.12(3) 0.12(3) 0.33(6) -0.03(4) -0.01(3) 0.10(2)

loop_
_atom_type_symbol
_atom_type_description
_atom_type_scat_dispersion_real
_atom_type_scat_dispersion_imag
_atom_type_scat_source
C C 0.0181 0.0091 'International Tables Vol C Tables 4.2.6.8 and 6.1.1.4'
S S 0.3331 0.5567 'International Tables Vol C Tables 4.2.6.8 and 6.1.1.4'
Au Au -4.4197 7.2980 'International Tables Vol C Tables 4.2.6.8 and 6.1.1.4'
H H 0.0000 0.0000 'International Tables Vol C Tables 4.2.6.8 and 6.1.1.4'

loop_
_geom_angle_atom_site_label_1
_geom_angle_atom_site_label_2
_geom_angle_atom_site_label_3
_geom_angle
Au28 Au1 Au9 117.45(13)
Au28 Au1 Au7 118.70(13)
Au9 Au1 Au7 59.21(9)
Au28 Au1 Au11 59.78(10)
Au9 Au1 Au11 177.00(14)
Au7 Au1 Au11 120.53(11)
Au28 Au1 Au17 58.44(10)
Au9 Au1 Au17 122.57(11)
Au7 Au1 Au17 176.95(14)
Au11 Au1 Au17 57.53(9)
Au28 Au1 Au2 175.49(14)
Au9 Au1 Au2 58.46(9)
Au7 Au1 Au2 58.09(9)
Au11 Au1 Au2 124.26(12)
Au17 Au1 Au2 124.84(12)
Au28 Au1 Au3 123.00(12)
Au9 Au1 Au3 89.74(10)
Au7 Au1 Au3 118.25(12)
Au11 Au1 Au3 92.87(11)
Au17 Au1 Au3 64.66(9)
Au2 Au1 Au3 60.18(9)
Au28 Au1 Au5 123.66(12)
Au9 Au1 Au5 118.86(12)
Au7 Au1 Au5 88.98(10)
Au11 Au1 Au5 63.89(10)
Au17 Au1 Au5 91.99(11)
Au2 Au1 Au5 60.39(9)
Au3 Au1 Au5 59.34(8)
Au28 Au1 Au10 91.36(10)
Au9 Au1 Au10 62.62(9)
Au7 Au1 Au10 121.65(12)
Au11 Au1 Au10 117.80(11)
Au17 Au1 Au10 60.40(9)
Au2 Au1 Au10 88.18(9)
Au3 Au1 Au10 56.31(8)
Au5 Au1 Au10 115.65(11)
Au28 Au1 Au18 93.79(10)
Au9 Au1 Au18 120.53(11)
Au7 Au1 Au18 61.46(9)
Au11 Au1 Au18 59.54(9)
Au17 Au1 Au18 116.88(11)
Au2 Au1 Au18 87.24(9)
Au3 Au1 Au18 114.97(11)
Au5 Au1 Au18 55.63(8)
Au10 Au1 Au18 171.27(13)
Au28 Au1 Au21 57.63(10)
Au9 Au1 Au21 59.86(9)
Au7 Au1 Au21 90.38(11)
Au11 Au1 Au21 117.40(12)
Au17 Au1 Au21 88.71(10)
Au2 Au1 Au21 118.32(11)
Au3 Au1 Au21 120.08(9)
Au5 Au1 Au21 178.71(12)
Au10 Au1 Au21 63.80(8)
Au18 Au1 Au21 124.92(10)
Au28 Au1 Au19 55.86(9)
Au9 Au1 Au19 94.35(11)
Au7 Au1 Au19 63.24(9)
Au11 Au1 Au19 83.08(10)
Au17 Au1 Au19 113.79(12)
Au2 Au1 Au19 121.24(11)
Au3 Au1 Au19 175.74(12)
Au5 Au1 Au19 117.33(9)
Au10 Au1 Au19 126.89(11)
Au18 Au1 Au19 61.78(8)
Au21 Au1 Au19 63.31(8)
Au13 Au2 Au7 119.18(12)
Au13 Au2 Au9 119.55(12)
Au7 Au2 Au9 59.10(9)
Au13 Au2 Au6 59.28(10)
Au7 Au2 Au6 178.22(14)
Au9 Au2 Au6 120.55(10)
Au13 Au2 Au15 58.33(9)
Au7 Au2 Au15 122.31(10)
Au9 Au2 Au15 177.72(13)
Au6 Au2 Au15 57.98(9)
Au13 Au2 Au1 176.92(14)
Au7 Au2 Au1 58.22(9)
Au9 Au2 Au1 58.01(9)
Au6 Au2 Au1 123.29(11)
Au15 Au2 Au1 124.14(12)
Au13 Au2 Au3 122.27(12)
Au7 Au2 Au3 118.55(12)
Au9 Au2 Au3 89.58(10)
Au6 Au2 Au3 62.99(9)
Au15 Au2 Au3 91.08(11)
Au1 Au2 Au3 60.33(9)
Au13 Au2 Au5 121.83(12)
Au7 Au2 Au5 89.17(10)
Au9 Au2 Au5 118.59(12)
Au6 Au2 Au5 92.46(11)
Au15 Au2 Au5 63.57(9)
Au1 Au2 Au5 60.58(9)
Au3 Au2 Au5 59.46(8)
Au13 Au2 Au12 90.95(10)
Au7 Au2 Au12 63.12(9)
Au9 Au2 Au12 122.11(11)
Au6 Au2 Au12 117.32(12)
Au15 Au2 Au12 59.45(8)
Au1 Au2 Au12 89.12(9)
Au3 Au2 Au12 115.47(11)
Au5 Au2 Au12 56.04(8)
Au13 Au2 Au8 92.32(10)
Au7 Au2 Au8 120.75(11)
Au9 Au2 Au8 61.76(8)
Au6 Au2 Au8 59.04(8)
Au15 Au2 Au8 116.91(11)
Au1 Au2 Au8 87.98(9)
Au3 Au2 Au8 57.03(8)
Au5 Au2 Au8 116.49(10)
Au12 Au2 Au8 172.34(12)
Au13 Au2 Au26 59.25(9)
Au7 Au2 Au26 59.95(9)
Au9 Au2 Au26 90.24(10)
Au6 Au2 Au26 118.53(12)
Au15 Au2 Au26 89.17(10)
Au1 Au2 Au26 118.17(11)
Au3 Au2 Au26 178.26(12)
Au5 Au2 Au26 119.21(9)
Au12 Au2 Au26 63.24(8)
Au8 Au2 Au26 124.29(10)
Au13 Au2 Au14 56.28(9)
Au7 Au2 Au14 94.13(11)
Au9 Au2 Au14 63.45(9)
Au6 Au2 Au14 84.24(10)
Au15 Au2 Au14 114.35(11)
Au1 Au2 Au14 121.41(11)
Au3 Au2 Au14 118.71(9)
Au5 Au2 Au14 176.70(12)
Au12 Au2 Au14 125.62(10)
Au8 Au2 Au14 61.75(8)
Au26 Au2 Au14 62.69(8)
Au29 Au3 Au4 117.93(12)
Au29 Au3 Au22 118.29(12)
Au4 Au3 Au22 59.43(10)
Au29 Au3 Au10 59.58(9)
Au4 Au3 Au10 121.22(13)
Au22 Au3 Au10 177.87(11)
Au29 Au3 Au8 58.36(9)
Au4 Au3 Au8 176.17(12)
Au22 Au3 Au8 122.57(12)
Au10 Au3 Au8 56.65(9)
Au29 Au3 Au5 175.47(14)
Au4 Au3 Au5 58.00(8)
Au22 Au3 Au5 58.44(8)
Au10 Au3 Au5 123.69(11)
Au8 Au3 Au5 125.74(11)
Au29 Au3 Au2 123.44(12)
Au4 Au3 Au2 118.61(10)
Au22 Au3 Au2 89.64(10)
Au10 Au3 Au2 91.66(11)
Au8 Au3 Au2 65.12(9)
Au5 Au3 Au2 60.62(8)
Au29 Au3 Au1 122.53(12)
Au4 Au3 Au1 89.33(10)
Au22 Au3 Au1 119.13(10)
Au10 Au3 Au1 63.00(9)
Au8 Au3 Au1 92.14(11)
Au5 Au3 Au1 60.69(8)
Au2 Au3 Au1 59.49(9)
Au29 Au3 Au6 91.80(10)
Au4 Au3 Au6 122.55(12)
Au22 Au3 Au6 63.26(9)
Au10 Au3 Au6 116.20(12)
Au8 Au3 Au6 59.79(9)
Au5 Au3 Au6 89.24(9)
Au2 Au3 Au6 56.33(9)
Au1 Au3 Au6 115.79(11)
Au29 Au3 Au17 91.40(10)
Au4 Au3 Au17 61.71(10)
Au22 Au3 Au17 121.05(11)
Au10 Au3 Au17 59.76(9)
Au8 Au3 Au17 116.38(11)
Au5 Au3 Au17 88.13(9)
Au2 Au3 Au17 116.09(11)
Au1 Au3 Au17 56.60(9)
Au6 Au3 Au17 172.14(12)
Au29 Au3 Au25 58.80(9)
Au4 Au3 Au25 90.44(11)
Au22 Au3 Au25 59.58(8)
Au10 Au3 Au25 118.29(10)
Au8 Au3 Au25 88.17(10)
Au5 Au3 Au25 118.03(11)
Au2 Au3 Au25 119.45(12)
Au1 Au3 Au25 178.55(11)
Au6 Au3 Au25 63.19(9)
Au17 Au3 Au25 124.46(11)
Au29 Au3 Au16 56.42(9)
Au4 Au3 Au16 61.70(9)
Au22 Au3 Au16 92.96(10)
Au10 Au3 Au16 85.79(10)
Au8 Au3 Au16 114.53(9)
Au5 Au3 Au16 119.65(11)
Au2 Au3 Au16 176.99(13)
Au1 Au3 Au16 117.77(11)
Au6 Au3 Au16 126.34(11)
Au17 Au3 Au16 61.18(9)
Au25 Au3 Au16 63.32(9)
S21 Au4 Au22 135.0(6)
S21 Au4 Au5 152.2(5)
Au22 Au4 Au5 60.70(9)
S21 Au4 Au3 141.2(5)
Au22 Au4 Au3 60.35(10)
Au5 Au4 Au3 63.82(9)
S21 Au4 Au17 91.4(6)
Au22 Au4 Au17 124.98(12)
Au5 Au4 Au17 92.80(11)
Au3 Au4 Au17 64.71(10)
S21 Au4 Au20 86.1(5)
Au22 Au4 Au20 96.70(10)
Au5 Au4 Au20 67.75(9)
Au3 Au4 Au20 131.56(12)
Au17 Au4 Au20 117.76(11)
S21 Au4 Au11 98.8(5)
Au22 Au4 Au11 123.36(12)
Au5 Au4 Au11 62.88(9)
Au3 Au4 Au11 90.79(11)
Au17 Au4 Au11 53.19(8)
Au20 Au4 Au11 65.82(9)
S21 Au4 Au16 74.5(5)
Au22 Au4 Au16 96.99(10)
Au5 Au4 Au16 131.36(12)
Au3 Au4 Au16 67.59(9)
Au17 Au4 Au16 63.88(9)
Au20 Au4 Au16 160.60(13)
Au11 Au4 Au16 116.61(11)
Au23 Au5 Au4 118.97(12)
Au23 Au5 Au22 117.91(12)
Au4 Au5 Au22 59.35(9)
Au23 Au5 Au12 59.46(9)
Au4 Au5 Au12 178.26(13)
Au22 Au5 Au12 120.37(13)
Au23 Au5 Au18 58.73(9)
Au4 Au5 Au18 122.85(13)
Au22 Au5 Au18 176.42(12)
Au12 Au5 Au18 57.33(9)
Au23 Au5 Au3 175.67(14)
Au4 Au5 Au3 58.18(9)
Au22 Au5 Au3 58.05(8)
Au12 Au5 Au3 123.33(12)
Au18 Au5 Au3 125.34(12)
Au23 Au5 Au2 122.87(12)
Au4 Au5 Au2 118.09(10)
Au22 Au5 Au2 88.99(10)
Au12 Au5 Au2 63.44(9)
Au18 Au5 Au2 92.07(11)
Au3 Au5 Au2 59.92(8)
Au23 Au5 Au1 124.07(12)
Au4 Au5 Au1 89.00(10)
Au22 Au5 Au1 118.01(10)
Au12 Au5 Au1 92.57(11)
Au18 Au5 Au1 65.38(9)
Au3 Au5 Au1 59.96(8)
Au2 Au5 Au1 59.03(9)
Au23 Au5 Au11 93.30(10)
Au4 Au5 Au11 63.27(9)
Au22 Au5 Au11 122.40(11)
Au12 Au5 Au11 117.13(12)
Au18 Au5 Au11 60.14(9)
Au3 Au5 Au11 88.11(9)
Au2 Au5 Au11 114.22(11)
Au1 Au5 Au11 55.22(9)
Au23 Au5 Au15 91.84(10)
Au4 Au5 Au15 120.38(11)
Au22 Au5 Au15 61.17(9)
Au12 Au5 Au15 59.52(9)
Au18 Au5 Au15 116.77(11)
Au3 Au5 Au15 87.32(9)
Au2 Au5 Au15 56.55(9)
Au1 Au5 Au15 115.58(11)
Au11 Au5 Au15 170.74(12)
Au23 Au5 Au20 58.89(9)
Au4 Au5 Au20 60.27(9)
Au22 Au5 Au20 91.53(11)
Au12 Au5 Au20 118.23(10)
Au18 Au5 Au20 87.55(10)
Au3 Au5 Au20 118.44(10)
Au2 Au5 Au20 177.52(12)
Au1 Au5 Au20 118.67(11)
Au11 Au5 Au20 63.50(9)
Au15 Au5 Au20 125.74(11)
Au23 Au5 Au24 56.00(9)
Au4 Au5 Au24 93.12(11)
Au22 Au5 Au24 62.03(8)
Au12 Au5 Au24 85.33(10)
Au18 Au5 Au24 114.53(9)
Au3 Au5 Au24 120.05(10)
Au2 Au5 Au24 118.52(11)
Au1 Au5 Au24 177.38(12)
Au11 Au5 Au24 127.20(11)
Au15 Au5 Au24 61.98(8)
Au20 Au5 Au24 63.81(9)
S17 Au6 Au13 135.4(5)
S17 Au6 Au15 134.3(4)
Au13 Au6 Au15 59.57(9)
S17 Au6 Au2 160.3(4)
Au13 Au6 Au2 58.94(9)
Au15 Au6 Au2 61.91(9)
S17 Au6 Au8 95.9(4)
Au13 Au6 Au8 96.61(12)
Au15 Au6 Au8 128.07(12)
Au2 Au6 Au8 66.29(9)
S17 Au6 Au3 103.4(5)
Au13 Au6 Au3 119.61(12)
Au15 Au6 Au3 91.94(10)
Au2 Au6 Au3 60.67(9)
Au8 Au6 Au3 58.57(9)
S17 Au6 Au22 92.5(4)
Au13 Au6 Au22 120.95(10)
Au15 Au6 Au22 61.97(9)
Au2 Au6 Au22 87.11(10)
Au8 Au6 Au22 112.85(12)
Au3 Au6 Au22 54.68(9)
S17 Au6 Au25 43.9(4)
Au13 Au6 Au25 176.33(13)
Au15 Au6 Au25 117.90(12)
Au2 Au6 Au25 122.88(12)
Au8 Au6 Au25 87.05(10)
Au3 Au6 Au25 62.29(9)
Au22 Au6 Au25 57.06(8)
S11 Au7 Au9 132.9(5)
S11 Au7 Au2 157.6(5)
Au9 Au7 Au2 60.72(9)
S11 Au7 Au1 136.4(5)
Au9 Au7 Au1 60.35(9)
Au2 Au7 Au1 63.69(10)
S11 Au7 Au18 90.3(5)
Au9 Au7 Au18 125.58(12)
Au2 Au7 Au18 92.22(11)
Au1 Au7 Au18 65.39(9)
S11 Au7 Au26 91.0(5)
Au9 Au7 Au26 95.96(11)
Au2 Au7 Au26 68.25(10)
Au1 Au7 Au26 131.94(12)
Au18 Au7 Au26 117.83(11)
S11 Au7 Au12 101.8(5)
Au9 Au7 Au12 123.50(12)
Au2 Au7 Au12 62.89(9)
Au1 Au7 Au12 91.86(11)
Au18 Au7 Au12 53.15(9)
Au26 Au7 Au12 65.89(9)
S11 Au7 Au19 70.1(5)
Au9 Au7 Au19 97.16(11)
Au2 Au7 Au19 130.44(12)
Au1 Au7 Au19 66.85(10)
Au18 Au7 Au19 64.01(9)
Au26 Au7 Au19 161.04(11)
Au12 Au7 Au19 116.71(11)
S16 Au8 Au10 155.9(4)
S16 Au8 Au29 135.4(4)
Au10 Au8 Au29 60.30(10)
S16 Au8 Au3 141.4(4)
Au10 Au8 Au3 59.76(10)
Au29 Au8 Au3 57.19(9)
S16 Au8 Au6 80.2(4)
Au10 Au8 Au6 121.14(12)
Au29 Au8 Au6 92.26(11)
Au3 Au8 Au6 61.64(9)
S16 Au8 Au9 102.4(4)
Au10 Au8 Au9 62.44(10)
Au29 Au8 Au9 121.57(13)
Au3 Au8 Au9 84.85(10)
Au6 Au8 Au9 107.62(9)
S16 Au8 Au2 96.2(4)
Au10 Au8 Au2 89.04(10)
Au29 Au8 Au2 115.00(11)
Au3 Au8 Au2 57.85(8)
Au6 Au8 Au2 54.66(8)
Au9 Au8 Au2 53.16(8)
S16 Au8 Au14 43.8(4)
Au10 Au8 Au14 122.86(12)
Au29 Au8 Au14 174.14(13)
Au3 Au8 Au14 119.17(9)
Au6 Au8 Au14 81.88(10)
Au9 Au8 Au14 60.73(9)
Au2 Au8 Au14 61.39(8)
S16 Au8 Au27 87.1(4)
Au10 Au8 Au27 69.99(10)
Au29 Au8 Au27 102.60(11)
Au3 Au8 Au27 129.48(12)
Au6 Au8 Au27 164.86(12)
Au9 Au8 Au27 66.99(9)
Au2 Au8 Au27 119.39(10)
Au14 Au8 Au27 83.26(9)
S5 Au9 Au7 132.8(4)
S5 Au9 Au1 157.4(5)
Au7 Au9 Au1 60.44(9)
S5 Au9 Au2 137.1(5)
Au7 Au9 Au2 60.17(9)
Au1 Au9 Au2 63.53(10)
S5 Au9 Au10 102.6(4)
Au7 Au9 Au10 122.89(12)
Au1 Au9 Au10 62.64(9)
Au2 Au9 Au10 90.83(11)
S5 Au9 Au8 90.8(4)
Au7 Au9 Au8 125.14(12)
Au1 Au9 Au8 92.65(11)
Au2 Au9 Au8 65.09(9)
Au10 Au9 Au8 53.19(9)
S5 Au9 Au21 90.0(5)
Au7 Au9 Au21 96.27(11)
Au1 Au9 Au21 68.80(10)
Au2 Au9 Au21 132.33(12)
Au10 Au9 Au21 66.84(9)
Au8 Au9 Au21 118.58(11)
S5 Au9 Au14 71.4(5)
Au7 Au9 Au14 96.37(11)
Au1 Au9 Au14 129.65(12)
Au2 Au9 Au14 66.19(9)
Au10 Au9 Au14 116.45(11)
Au8 Au9 Au14 63.53(9)
Au21 Au9 Au14 161.37(12)
S6 Au10 Au8 130.7(4)
S6 Au10 Au29 134.6(4)
Au8 Au10 Au29 60.42(10)
S6 Au10 Au3 162.5(4)
Au8 Au10 Au3 63.59(10)
Au29 Au10 Au3 58.46(9)
S6 Au10 Au17 99.4(4)
Au8 Au10 Au17 128.77(13)
Au29 Au10 Au17 94.07(12)
Au3 Au10 Au17 65.21(10)
S6 Au10 Au9 90.9(4)
Au8 Au10 Au9 64.38(10)
Au29 Au10 Au9 123.58(13)
Au3 Au10 Au9 87.64(10)
Au17 Au10 Au9 111.94(10)
S6 Au10 Au1 104.6(4)
Au8 Au10 Au1 94.78(10)
Au29 Au10 Au1 119.09(12)
Au3 Au10 Au1 60.68(8)
Au17 Au10 Au1 57.57(8)
Au9 Au10 Au1 54.74(8)
S6 Au10 Au21 43.9(4)
Au8 Au10 Au21 120.22(12)
Au29 Au10 Au21 178.49(12)
Au3 Au10 Au21 123.02(10)
Au17 Au10 Au21 86.49(10)
Au9 Au10 Au21 57.37(9)
Au1 Au10 Au21 62.37(8)
S8 Au11 Au17 132.0(5)
S8 Au11 Au28 135.2(5)
Au17 Au11 Au28 60.03(10)
S8 Au11 Au1 161.3(5)
Au17 Au11 Au1 62.85(9)
Au28 Au11 Au1 59.10(10)
S8 Au11 Au18 97.2(5)
Au17 Au11 Au18 128.85(13)
Au28 Au11 Au18 97.57(12)
Au1 Au11 Au18 66.25(9)
S8 Au11 Au5 103.4(5)
Au17 Au11 Au5 93.22(10)
Au28 Au11 Au5 120.00(12)
Au1 Au11 Au5 60.90(9)
Au18 Au11 Au5 56.72(9)
S8 Au11 Au4 91.5(5)
Au17 Au11 Au4 62.91(9)
Au28 Au11 Au4 122.02(11)
Au1 Au11 Au4 86.74(10)
Au18 Au11 Au4 110.14(12)
Au5 Au11 Au4 53.85(8)
S8 Au11 Au20 44.2(5)
Au17 Au11 Au20 118.55(12)
Au28 Au11 Au20 177.88(13)
Au1 Au11 Au20 122.04(12)
Au18 Au11 Au20 84.55(10)
Au5 Au11 Au20 61.19(9)
Au4 Au11 Au20 56.94(8)
S12 Au12 Au18 135.0(4)
S12 Au12 Au23 136.4(4)
Au18 Au12 Au23 60.03(10)
S12 Au12 Au5 159.1(4)
Au18 Au12 Au5 61.99(10)
Au23 Au12 Au5 58.48(9)
S12 Au12 Au15 96.9(4)
Au18 Au12 Au15 126.29(12)
Au23 Au12 Au15 94.25(12)
Au5 Au12 Au15 64.39(9)
S12 Au12 Au2 102.3(3)
Au18 Au12 Au2 92.99(10)
Au23 Au12 Au2 118.97(11)
Au5 Au12 Au2 60.52(8)
Au15 Au12 Au2 57.11(8)
S12 Au12 Au7 92.4(4)
Au18 Au12 Au7 63.27(10)
Au23 Au12 Au7 122.28(12)
Au5 Au12 Au7 86.40(10)
Au15 Au12 Au7 110.90(10)
Au2 Au12 Au7 53.99(8)
S12 Au12 Au26 43.4(3)
Au18 Au12 Au26 119.04(12)
Au23 Au12 Au26 178.68(14)
Au5 Au12 Au26 122.15(10)
Au15 Au12 Au26 87.06(10)
Au2 Au12 Au26 61.70(8)
Au7 Au12 Au26 57.01(9)
S19 Au13 Au15 114.6(5)
S19 Au13 Au2 173.7(4)
Au15 Au13 Au2 63.18(10)
S19 Au13 Au6 122.9(5)
Au15 Au13 Au6 60.33(9)
Au2 Au13 Au6 61.78(10)
S19 Au13 Au14 110.7(5)
Au15 Au13 Au14 134.74(13)
Au2 Au13 Au14 71.95(10)
Au6 Au13 Au14 93.91(11)
S19 Au13 Au26 105.7(5)
Au15 Au13 Au26 97.53(11)
Au2 Au13 Au26 69.37(10)
Au6 Au13 Au26 131.14(13)
Au14 Au13 Au26 70.91(10)
S19 Au13 Au34 45.4(5)
Au15 Au13 Au34 86.86(12)
Au2 Au13 Au34 138.02(13)
Au6 Au13 Au34 78.29(11)
Au14 Au13 Au34 126.29(11)
Au26 Au13 Au34 148.03(12)
S18 Au14 S16 173.8(6)
S18 Au14 Au13 95.6(4)
S16 Au14 Au13 89.2(4)
S18 Au14 Au9 84.0(5)
S16 Au14 Au9 98.9(5)
Au13 Au14 Au9 101.98(11)
S18 Au14 Au2 92.7(4)
S16 Au14 Au2 93.4(4)
Au13 Au14 Au2 51.76(8)
Au9 Au14 Au2 50.36(8)
S18 Au14 Au8 139.0(5)
S16 Au14 Au8 45.2(4)
Au13 Au14 Au8 86.21(10)
Au9 Au14 Au8 55.75(8)
Au2 Au14 Au8 56.86(7)
S15 Au15 Au13 132.6(5)
S15 Au15 Au6 150.7(4)
Au13 Au15 Au6 60.10(9)
S15 Au15 Au2 147.9(4)
Au13 Au15 Au2 58.49(10)
Au6 Au15 Au2 60.11(9)
S15 Au15 Au12 84.7(4)
Au13 Au15 Au12 93.51(12)
Au6 Au15 Au12 123.42(12)
Au2 Au15 Au12 63.44(9)
S15 Au15 Au22 101.1(4)
Au13 Au15 Au22 123.30(10)
Au6 Au15 Au22 63.83(9)
Au2 Au15 Au22 87.18(10)
Au12 Au15 Au22 110.64(12)
S15 Au15 Au5 99.7(4)
Au13 Au15 Au5 118.31(12)
Au6 Au15 Au5 91.46(10)
Au2 Au15 Au5 59.88(9)
Au12 Au15 Au5 56.09(9)
Au22 Au15 Au5 54.81(8)
S15 Au15 Au24 43.8(4)
Au13 Au15 Au24 175.92(11)
Au6 Au15 Au24 123.97(11)
Au2 Au15 Au24 123.10(12)
Au12 Au15 Au24 84.35(10)
Au22 Au15 Au24 60.77(8)
Au5 Au15 Au24 63.24(9)
S10 Au16 S2 173.0(5)
S10 Au16 Au29 88.8(5)
S2 Au16 Au29 93.0(5)
S10 Au16 Au4 100.1(4)
S2 Au16 Au4 86.2(3)
Au29 Au16 Au4 101.93(10)
S10 Au16 Au17 46.1(4)
S2 Au16 Au17 140.8(3)
Au29 Au16 Au17 85.09(10)
Au4 Au16 Au17 56.28(8)
S10 Au16 Au3 94.0(4)
S2 Au16 Au3 92.4(4)
Au29 Au16 Au3 51.35(7)
Au4 Au16 Au3 50.71(8)
Au17 Au16 Au3 56.46(8)
S10 Au17 Au11 154.1(5)
S10 Au17 Au28 133.6(5)
Au11 Au17 Au28 60.43(10)
S10 Au17 Au1 144.3(5)
Au11 Au17 Au1 59.62(9)
Au28 Au17 Au1 58.16(10)
S10 Au17 Au10 82.7(5)
Au11 Au17 Au10 121.50(12)
Au28 Au17 Au10 92.20(12)
Au1 Au17 Au10 62.03(9)
S10 Au17 Au4 101.7(5)
Au11 Au17 Au4 63.90(9)
Au28 Au17 Au4 123.39(11)
Au1 Au17 Au4 85.70(10)
Au10 Au17 Au4 108.41(12)
S10 Au17 Au3 97.7(5)
Au11 Au17 Au3 90.46(10)
Au28 Au17 Au3 116.81(12)
Au1 Au17 Au3 58.74(9)
Au10 Au17 Au3 55.03(9)
Au4 Au17 Au3 53.57(9)
S10 Au17 Au16 44.2(5)
Au11 Au17 Au16 123.20(12)
Au28 Au17 Au16 175.84(13)
Au1 Au17 Au16 121.09(12)
Au10 Au17 Au16 84.06(10)
Au4 Au17 Au16 59.84(8)
Au3 Au17 Au16 62.36(9)
S13 Au18 Au12 154.3(4)
S13 Au18 Au23 133.4(4)
Au12 Au18 Au23 60.47(10)
S13 Au18 Au5 143.3(4)
Au12 Au18 Au5 60.68(10)
Au23 Au18 Au5 58.18(9)
S13 Au18 Au11 80.3(4)
Au12 Au18 Au11 123.45(12)
Au23 Au18 Au11 94.88(12)
Au5 Au18 Au11 63.14(9)
S13 Au18 Au7 102.3(4)
Au12 Au18 Au7 63.59(10)
Au23 Au18 Au7 123.03(13)
Au5 Au18 Au7 85.95(10)
Au11 Au18 Au7 106.99(10)
S13 Au18 Au1 97.4(4)
Au12 Au18 Au1 90.64(10)
Au23 Au18 Au1 117.14(11)
Au5 Au18 Au1 58.99(8)
Au11 Au18 Au1 54.21(8)
Au7 Au18 Au1 53.15(8)
S13 Au18 Au19 44.0(4)
Au12 Au18 Au19 123.87(12)
Au23 Au18 Au19 174.97(14)
Au5 Au18 Au19 120.70(10)
Au11 Au18 Au19 80.55(10)
Au7 Au18 Au19 60.80(9)
Au1 Au18 Au19 61.80(8)
S7 Au19 S13 173.3(6)
S7 Au19 Au28 91.4(4)
S13 Au19 Au28 92.2(4)
S7 Au19 Au7 86.7(5)
S13 Au19 Au7 98.1(4)
Au28 Au19 Au7 101.19(11)
S7 Au19 Au18 140.7(5)
S13 Au19 Au18 45.2(4)
Au28 Au19 Au18 87.29(11)
Au7 Au19 Au18 55.20(8)
S7 Au19 Au1 92.9(4)
S13 Au19 Au1 93.7(4)
Au28 Au19 Au1 51.57(9)
Au7 Au19 Au1 49.91(8)
Au18 Au19 Au1 56.42(8)
S9 Au20 S8 166.2(7)
S9 Au20 Au23 89.8(5)
S8 Au20 Au23 102.0(5)
S9 Au20 Au4 91.5(4)
S8 Au20 Au4 92.5(4)
Au23 Au20 Au4 103.52(11)
S9 Au20 Au5 94.3(5)
S8 Au20 Au5 98.6(5)
Au23 Au20 Au5 51.68(8)
Au4 Au20 Au5 51.98(8)
S9 Au20 Au11 145.1(4)
S8 Au20 Au11 45.2(4)
Au23 Au20 Au11 83.67(10)
Au4 Au20 Au11 57.24(8)
Au5 Au20 Au11 55.31(8)
S7 Au21 S6 168.3(6)
S7 Au21 Au28 89.5(4)
S6 Au21 Au28 100.6(4)
S7 Au21 Au9 93.0(5)
S6 Au21 Au9 90.6(5)
Au28 Au21 Au9 102.75(12)
S7 Au21 Au1 93.3(4)
S6 Au21 Au1 97.5(4)
Au28 Au21 Au1 51.43(9)
Au9 Au21 Au1 51.34(8)
S7 Au21 Au10 143.7(4)
S6 Au21 Au10 45.3(4)
Au28 Au21 Au10 81.30(10)
Au9 Au21 Au10 55.79(8)
Au1 Au21 Au10 53.82(7)
S1 Au22 Au4 136.0(5)
S1 Au22 Au3 153.8(4)
Au4 Au22 Au3 60.22(10)
S1 Au22 Au5 139.5(4)
Au4 Au22 Au5 59.94(9)
Au3 Au22 Au5 63.50(9)
S1 Au22 Au15 91.1(5)
Au4 Au22 Au15 123.81(12)
Au3 Au22 Au15 91.73(11)
Au5 Au22 Au15 64.03(9)
S1 Au22 Au25 87.6(4)
Au4 Au22 Au25 96.00(10)
Au3 Au22 Au25 68.31(9)
Au5 Au22 Au25 131.81(12)
Au15 Au22 Au25 118.80(11)
S1 Au22 Au6 99.3(5)
Au4 Au22 Au6 122.16(12)
Au3 Au22 Au6 62.07(10)
Au5 Au22 Au6 91.26(11)
Au15 Au22 Au6 54.21(8)
Au25 Au22 Au6 65.73(9)
S1 Au22 Au24 72.9(4)
Au4 Au22 Au24 96.84(10)
Au3 Au22 Au24 131.13(11)
Au5 Au22 Au24 67.67(9)
Au15 Au22 Au24 64.65(8)
Au25 Au22 Au24 160.45(13)
Au6 Au22 Au24 118.30(11)
S14 Au23 Au5 168.4(5)
S14 Au23 Au18 124.8(5)
Au5 Au23 Au18 63.08(9)
S14 Au23 Au12 128.5(5)
Au5 Au23 Au12 62.06(9)
Au18 Au23 Au12 59.50(10)
S14 Au23 Au24 99.4(5)
Au5 Au23 Au24 73.00(10)
Au18 Au23 Au24 135.75(11)
Au12 Au23 Au24 95.89(11)
S14 Au23 Au20 100.2(5)
Au5 Au23 Au20 69.44(9)
Au18 Au23 Au20 95.64(12)
Au12 Au23 Au20 131.33(11)
Au24 Au23 Au20 72.84(11)
S14 Au23 Au30 49.6(5)
Au5 Au23 Au30 141.92(14)
Au18 Au23 Au30 85.21(11)
Au12 Au23 Au30 84.39(11)
Au24 Au23 Au30 131.71(13)
Au20 Au23 Au30 138.47(13)
S15 Au24 S9 174.9(6)
S15 Au24 Au23 90.8(5)
S9 Au24 Au23 91.4(5)
S15 Au24 Au22 96.6(4)
S9 Au24 Au22 87.4(4)
Au23 Au24 Au22 101.21(11)
S15 Au24 Au15 45.4(4)
S9 Au24 Au15 139.5(4)
Au23 Au24 Au15 83.84(10)
Au22 Au24 Au15 54.58(8)
S15 Au24 Au5 93.4(5)
S9 Au24 Au5 91.5(4)
Au23 Au24 Au5 51.00(8)
Au22 Au24 Au5 50.30(7)
Au15 Au24 Au5 54.78(8)
S17 Au25 S2 168.5(6)
S17 Au25 Au29 98.0(4)
S2 Au25 Au29 91.0(4)
S17 Au25 Au22 94.1(4)
S2 Au25 Au22 90.6(3)
Au29 Au25 Au22 103.32(11)
S17 Au25 Au3 97.6(4)
S2 Au25 Au3 93.6(4)
Au29 Au25 Au3 51.28(7)
Au22 Au25 Au3 52.11(8)
S17 Au25 Au6 45.7(4)
S2 Au25 Au6 143.7(4)
Au29 Au25 Au6 81.81(10)
Au22 Au25 Au6 57.21(8)
Au3 Au25 Au6 54.52(8)
S12 Au26 S18 167.6(6)
S12 Au26 Au13 97.2(4)
S18 Au26 Au13 92.4(4)
S12 Au26 Au7 95.0(4)
S18 Au26 Au7 90.5(5)
Au13 Au26 Au7 103.17(10)
S12 Au26 Au2 98.8(4)
S18 Au26 Au2 93.4(4)
Au13 Au26 Au2 51.38(8)
Au7 Au26 Au2 51.80(8)
S12 Au26 Au12 46.5(4)
S18 Au26 Au12 143.8(5)
Au13 Au26 Au12 81.29(10)
Au7 Au26 Au12 57.10(9)
Au2 Au26 Au12 55.05(7)
S3 Au27 S5 170.9(7)
S3 Au27 Au8 101.5(5)
S5 Au27 Au8 83.8(5)
S22 Au28 Au1 169.3(5)
S22 Au28 Au17 118.3(6)
Au1 Au28 Au17 63.40(10)
S22 Au28 Au11 129.4(6)
Au1 Au28 Au11 61.12(10)
Au17 Au28 Au11 59.54(10)
S22 Au28 Au19 106.6(6)
Au1 Au28 Au19 72.57(11)
Au17 Au28 Au19 135.17(14)
Au11 Au28 Au19 92.55(11)
S22 Au28 Au21 98.5(6)
Au1 Au28 Au21 70.94(10)
Au17 Au28 Au21 99.00(11)
Au11 Au28 Au21 132.05(14)
Au19 Au28 Au21 73.16(11)
S22 Au28 Au36 47.9(6)
Au1 Au28 Au36 140.38(17)
Au17 Au28 Au36 83.07(14)
Au11 Au28 Au36 84.47(16)
Au19 Au28 Au36 131.96(15)
Au21 Au28 Au36 138.82(17)
S4 Au29 Au3 168.2(4)
S4 Au29 Au10 127.8(4)
Au3 Au29 Au10 61.96(9)
S4 Au29 Au8 125.0(5)
Au3 Au29 Au8 64.46(9)
Au10 Au29 Au8 59.27(10)
S4 Au29 Au16 98.7(5)
Au3 Au29 Au16 72.24(10)
Au10 Au29 Au16 95.65(12)
Au8 Au29 Au16 136.29(11)
S4 Au29 Au32 49.5(4)
Au3 Au29 Au32 142.28(14)
Au10 Au29 Au32 85.66(12)
Au8 Au29 Au32 83.06(11)
Au16 Au29 Au32 133.83(12)
S4 Au29 Au25 100.4(4)
Au3 Au29 Au25 69.92(9)
Au10 Au29 Au25 131.75(11)
Au8 Au29 Au25 97.53(11)
Au16 Au29 Au25 72.02(11)
Au32 Au29 Au25 136.64(13)
S23 Au30 S14 176.6(5)
S23 Au30 Au23 132.3(4)
S14 Au30 Au23 51.1(3)
S11 Au31 S23 169.7(7)
S3 Au32 S4 175.1(5)
S3 Au32 Au29 132.5(4)
S4 Au32 Au29 52.3(3)
S1 Au33 S20 175.4(8)
S1 Au33 Au34 141.6(5)
S20 Au33 Au34 43.0(5)
S19 Au34 S20 176.8(7)
S19 Au34 Au13 47.2(4)
S20 Au34 Au13 135.9(6)
S19 Au34 Au33 140.1(5)
S20 Au34 Au33 42.9(5)
Au13 Au34 Au33 97.84(12)
S21 Au35 S25 165.5(11)
S21 Au35 S24 149.2(14)
S25 Au35 S24 43.7(14)
S24 Au36 S22 153.4(17)
S24 Au36 S25 45.6(16)
S22 Au36 S25 159.5(9)
S24 Au36 Au28 134.4(14)
S22 Au36 Au28 51.7(5)
S25 Au36 Au28 126.5(8)
C101 S1 Au33 103(3)
C101 S1 Au22 112(3)
Au33 S1 Au22 105.1(8)
C106 S2 Au16 103(3)
C106 S2 Au25 106(3)
Au16 S2 Au25 97.8(7)
C96 S3 Au32 104(3)
C96 S3 Au27 98(3)
Au32 S3 Au27 103.9(7)
C82 S4 Au32 108(3)
C82 S4 Au29 107(2)
Au32 S4 Au29 78.2(5)
C56 S5 Au27 100.7(19)
C56 S5 Au9 114(2)
Au27 S5 Au9 100.5(7)
C116 S6 Au21 100(2)
C116 S6 Au10 112(2)
Au21 S6 Au10 90.8(6)
C61 S7 Au19 102(2)
C61 S7 Au21 102.3(18)
Au19 S7 Au21 98.9(6)
C46 S8 Au20 104(2)
C46 S8 Au11 113(2)
Au20 S8 Au11 90.6(6)
C41 S9 Au20 101(3)
C41 S9 Au24 108(2)
Au20 S9 Au24 98.9(7)
C76 S10 Au16 105(3)
C76 S10 Au17 109(2)
Au16 S10 Au17 89.7(6)
C16 S11 Au31 101(2)
C16 S11 Au7 111(2)
Au31 S11 Au7 99.9(8)
C26 S12 Au26 107.3(18)
C26 S12 Au12 110(2)
Au26 S12 Au12 90.1(5)
C51 S13 Au19 99(2)
C51 S13 Au18 109(2)
Au19 S13 Au18 90.8(6)
C36 S14 Au30 111(3)
C36 S14 Au23 104(2)
Au30 S14 Au23 79.4(5)
C31 S15 Au24 104(2)
C31 S15 Au15 107.8(19)
Au24 S15 Au15 90.7(6)
C91 S16 Au14 98.8(19)
C91 S16 Au8 114(2)
Au14 S16 Au8 91.0(6)
C86 S17 Au25 107(2)
C86 S17 Au6 117(2)
Au25 S17 Au6 90.4(6)
C11 S18 Au14 105(2)
C11 S18 Au26 103(2)
Au14 S18 Au26 96.1(7)
C1 S19 Au34 100(3)
C1 S19 Au13 94(3)
Au34 S19 Au13 87.4(6)
C6 S20 Au34 102(3)
C6 S20 Au33 98(3)
Au34 S20 Au33 94.1(8)
C111 S21 Au35 107(6)
C111 S21 Au4 122(6)
Au35 S21 Au4 103.2(9)
C71 S22 Au36 105(4)
C71 S22 Au28 105(5)
Au36 S22 Au28 80.3(7)
C21 S23 Au30 104(3)
C21 S23 Au31 101(3)
Au30 S23 Au31 103.1(6)
C67 S24 Au36 117(7)
C67 S24 C68 28(8)
Au36 S24 C68 96(3)
C67 S24 Au35 107(8)
Au36 S24 Au35 96(2)
C68 S24 Au35 131(3)
C67 S25 Au35 100(5)
C67 S25 Au36 97(6)
Au35 S25 Au36 91.4(13)
C5 C1 C2 103(8)
C5 C1 S19 124(7)
C2 C1 S19 82(6)
C1 C2 C3 107(8)
C4 C3 C2 98(9)
C3 C4 C5 89(8)
C1 C5 C4 104(7)
C10 C6 C7 92(7)
C10 C6 S20 109(7)
C7 C6 S20 95(7)
C8 C7 C6 105(10)
C7 C8 C9 121(10)
C8 C9 C10 92(8)
C6 C10 C9 102(8)
C15 C11 C12 109(6)
C15 C11 S18 116(4)
C12 C11 S18 108(4)
C13 C12 C11 97(5)
C14 C13 C12 107(7)
C13 C14 C15 96(6)
C11 C15 C14 99(5)
C17 C16 C20 96(6)
C17 C16 S11 117(6)
C20 C16 S11 100(4)
C16 C17 C18 107(7)
C19 C18 C17 105(8)
C18 C19 C20 107(7)
C19 C20 C16 101(5)
C22 C21 C25 104(7)
C22 C21 S23 100(7)
C25 C21 S23 105(7)
C21 C22 C23 92(7)
C24 C23 C22 120(8)
C23 C24 C25 89(7)
C21 C25 C24 106(8)
C27 C26 C30 106(5)
C27 C26 S12 105(4)
C30 C26 S12 99(4)
C26 C27 C28 99(5)
C29 C28 C27 114(7)
C28 C29 C30 108(7)
C29 C30 C26 97(6)
C32 C31 C35 108(6)
C32 C31 S15 114(6)
C35 C31 S15 108(5)
C31 C32 C33 107(8)
C32 C33 C34 108(7)
C35 C34 C33 98(7)
C34 C35 C31 98(6)
C40 C36 C37 107.1(15)
C40 C36 S14 108(7)
C37 C36 S14 111(7)
C36 C37 C38 107.0(14)
C39 C38 C37 107.5(11)
C38 C39 C40 107.9(8)
C36 C40 C39 107.5(11)
C45 C41 C42 112(7)
C45 C41 S9 112(6)
C42 C41 S9 105(5)
C41 C42 C43 96(6)
C44 C43 C42 114(8)
C43 C44 C45 100(8)
C41 C45 C44 114(8)
C47 C46 C50 96(6)
C47 C46 S8 113(5)
C50 C46 S8 101(4)
C48 C47 C46 114(8)
C47 C48 C49 99(7)
C50 C49 C48 109(8)
C49 C50 C46 107(6)
C55 C51 C52 94(5)
C55 C51 S13 107(4)
C52 C51 S13 103(5)
C53 C52 C51 109(6)
C52 C53 C54 107(5)
C53 C54 C55 101(5)
C51 C55 C54 107(5)
C57 C56 C60 106(7)
C57 C56 S5 106(6)
C60 C56 S5 122(4)
C58 C57 C56 107(10)
C57 C58 C59 93(10)
C60 C59 C58 89(8)
C56 C60 C59 95(5)
C65 C61 C62 102(5)
C65 C61 S7 108(4)
C62 C61 S7 114(4)
C63 C62 C61 99(5)
C62 C63 C64 105(6)
C65 C64 C63 110(6)
C64 C65 C61 99(6)
C72 C71 C75 107.7(9)
C72 C71 S22 111(10)
C75 C71 S22 116(10)
C71 C72 C73 107.5(12)
C72 C73 C74 106.5(18)
C75 C74 C73 106.1(19)
C71 C75 C74 107.0(15)
C77 C76 C80 116(7)
C77 C76 S10 110(8)
C80 C76 S10 107(6)
C76 C77 C78 86(8)
C79 C78 C77 99(10)
C78 C79 C80 114(10)
C79 C80 C76 83(7)
C82 C81 C85 92(8)
C83 C82 C81 105(8)
C83 C82 S4 101(8)
C81 C82 S4 98(7)
C82 C83 C84 100(9)
C85 C84 C83 105(8)
C84 C85 C81 100(8)
C87 C86 C90 115(6)
C87 C86 S17 105(5)
C90 C86 S17 103(4)
C88 C87 C86 97(6)
C87 C88 C89 114(6)
C88 C89 C90 107(6)
C86 C90 C89 94(5)
C95 C91 C92 108(5)
C95 C91 S16 111(4)
C92 C91 S16 104(5)
C93 C92 C91 90(6)
C94 C93 C92 119(8)
C93 C94 C95 104(7)
C94 C95 C91 105(6)
C100 C96 C97 98(6)
C100 C96 S3 109(6)
C97 C96 S3 107(5)
C99 C97 C96 83(6)
C99 C97 C98 56(7)
C96 C97 C98 78(6)
C99 C98 C100 62(8)
C99 C98 C97 58(8)
C100 C98 C97 85(8)
C98 C99 C97 66(8)
C98 C99 C100 64(7)
C97 C99 C100 90(8)
C96 C100 C98 79(7)
C96 C100 C99 82(7)
C98 C100 C99 54(6)
C102 C101 C105 96(6)
C102 C101 S1 103(5)
C105 C101 S1 122(5)
C101 C102 C103 112(8)
C104 C103 C102 101(8)
C105 C104 C103 107(8)
C104 C105 C101 96(6)
C107 C106 C110 110(7)
C107 C106 S2 113(6)
C110 C106 S2 109(5)
C106 C107 C108 105(7)
C109 C108 C107 109(9)
C108 C109 C110 111(8)
C106 C110 C109 92(6)
C115 C111 C112 106.9(16)
C115 C111 S21 104(10)
C112 C111 S21 105(10)
C111 C112 C113 106(2)
C112 C113 C114 106.5(18)
C115 C114 C113 107.5(11)
C114 C115 C111 107.7(9)
C120 C116 C117 104(5)
C120 C116 S6 108(5)
C117 C116 S6 100(4)
C118 C117 C116 92(6)
C117 C118 C119 101(7)
C120 C119 C118 85(6)
C119 C120 C116 94(7)
C67 C66 C70 107.6(13)
C66 C67 C68 107.0(18)
C66 C67 S24 131(10)
C68 C67 S24 122(10)
C66 C67 S25 100(10)
C68 C67 S25 110(10)
S24 C67 S25 67(5)
C67 C68 C69 107.1(17)
C67 C68 S24 30(9)
C69 C68 S24 135(9)
C70 C69 C68 107.4(11)
C66 C70 C69 108.1(8)

loop_
_geom_bond_atom_site_label_1
_geom_bond_atom_site_label_2
_geom_bond_distance
Au1 Au28 2.730(4)
Au1 Au9 2.764(4)
Au1 Au7 2.766(4)
Au1 Au11 2.785(4)
Au1 Au17 2.873(4)
Au1 Au2 2.917(4)
Au1 Au3 2.942(4)
Au1 Au5 2.963(4)
Au1 Au10 3.006(3)
Au1 Au18 3.143(3)
Au1 Au21 3.300(4)
Au1 Au19 3.325(4)
Au2 Au13 2.726(4)
Au2 Au7 2.762(4)
Au2 Au9 2.777(4)
Au2 Au6 2.804(4)
Au2 Au15 2.853(4)
Au2 Au3 2.937(4)
Au2 Au5 2.958(4)
Au2 Au12 3.039(3)
Au2 Au8 3.147(3)
Au2 Au26 3.264(4)
Au2 Au14 3.299(4)
Au3 Au29 2.711(3)
Au3 Au4 2.768(4)
Au3 Au22 2.772(4)
Au3 Au10 2.807(4)
Au3 Au8 2.910(4)
Au3 Au5 2.923(3)
Au3 Au6 3.001(4)
Au3 Au17 3.110(4)
Au3 Au25 3.263(4)
Au3 Au16 3.306(4)
Au4 S21 2.34(2)
Au4 Au22 2.746(4)
Au4 Au5 2.762(4)
Au4 Au17 3.029(4)
Au4 Au20 3.045(3)
Au4 Au11 3.055(4)
Au4 Au16 3.149(3)
Au5 Au23 2.719(3)
Au5 Au22 2.783(4)
Au5 Au12 2.818(4)
Au5 Au18 2.854(4)
Au5 Au11 3.045(4)
Au5 Au15 3.062(4)
Au5 Au20 3.245(4)
Au5 Au24 3.346(4)
Au6 S17 2.353(15)
Au6 Au13 2.735(4)
Au6 Au15 2.742(3)
Au6 Au8 2.948(4)
Au6 Au22 3.034(4)
Au6 Au25 3.290(4)
Au7 S11 2.357(16)
Au7 Au9 2.732(3)
Au7 Au18 3.037(4)
Au7 Au26 3.042(4)
Au7 Au12 3.045(4)
Au7 Au19 3.228(4)
Au8 S16 2.350(18)
Au8 Au10 2.714(4)
Au8 Au29 2.746(4)
Au8 Au9 3.057(4)
Au8 Au14 3.311(4)
Au8 Au27 3.377(4)
Au9 S5 2.337(18)
Au9 Au10 3.006(4)
Au9 Au21 3.061(4)
Au9 Au14 3.226(4)
Au10 S6 2.375(18)
Au10 Au29 2.743(4)
Au10 Au17 2.960(4)
Au10 Au21 3.342(4)
Au11 S8 2.351(17)
Au11 Au17 2.724(3)
Au11 Au28 2.749(4)
Au11 Au18 2.960(4)
Au11 Au20 3.314(4)
Au12 S12 2.400(16)
Au12 Au18 2.721(4)
Au12 Au23 2.748(4)
Au12 Au15 2.926(4)
Au12 Au26 3.310(4)
Au13 S19 2.318(17)
Au13 Au15 2.721(4)
Au13 Au14 2.886(4)
Au13 Au26 2.998(4)
Au13 Au34 3.155(5)
Au14 S18 2.288(16)
Au14 S16 2.292(15)
Au15 S15 2.356(16)
Au15 Au22 2.984(4)
Au15 Au24 3.309(4)
Au16 S10 2.280(19)
Au16 S2 2.288(17)
Au16 Au29 2.892(4)
Au16 Au17 3.270(4)
Au17 S10 2.355(15)
Au17 Au28 2.738(4)
Au18 S13 2.360(17)
Au18 Au23 2.735(4)
Au18 Au19 3.324(4)
Au19 S7 2.280(16)
Au19 S13 2.309(17)
Au19 Au28 2.884(4)
Au20 S9 2.290(19)
Au20 S8 2.311(19)
Au20 Au23 2.968(4)
Au21 S7 2.294(15)
Au21 S6 2.319(15)
Au21 Au28 2.948(4)
Au22 S1 2.354(19)
Au22 Au25 3.029(3)
Au22 Au24 3.195(3)
Au23 S14 2.355(14)
Au23 Au24 2.901(4)
Au23 Au30 2.976(4)
Au24 S15 2.292(18)
Au24 S9 2.296(18)
Au25 S17 2.281(18)
Au25 S2 2.287(18)
Au25 Au29 2.972(4)
Au26 S12 2.274(15)
Au26 S18 2.302(16)
Au27 S3 2.279(15)
Au27 S5 2.294(16)
Au28 S22 2.36(2)
Au28 Au36 2.970(5)
Au29 S4 2.392(13)
Au29 Au32 2.959(4)
Au30 S23 2.241(19)
Au30 S14 2.304(19)
Au31 S11 2.283(18)
Au31 S23 2.301(16)
Au32 S3 2.24(2)
Au32 S4 2.299(18)
Au33 S1 2.286(18)
Au33 S20 2.29(2)
Au33 Au34 3.356(5)
Au34 S19 2.25(2)
Au34 S20 2.29(2)
Au35 S21 2.25(2)
Au35 S25 2.41(4)
Au35 S24 2.45(6)
Au36 S24 2.20(6)
Au36 S22 2.24(2)
Au36 S25 2.43(4)
S1 C101 1.85(7)
S2 C106 1.87(7)
S3 C96 1.84(9)
S4 C82 1.99(8)
S5 C56 1.89(6)
S6 C116 1.83(7)
S7 C61 1.83(6)
S8 C46 1.84(6)
S9 C41 1.84(6)
S10 C76 1.90(8)
S11 C16 1.85(7)
S12 C26 1.89(6)
S13 C51 1.88(6)
S14 C36 1.88(8)
S15 C31 1.91(7)
S16 C91 1.93(6)
S17 C86 1.91(5)
S18 C11 1.84(6)
S19 C1 2.06(9)
S20 C6 1.81(9)
S21 C111 1.77(10)
S22 C71 1.80(8)
S23 C21 2.03(8)
S24 C67 1.51(8)
S24 C68 2.6(2)
S25 C67 1.77(11)
C1 C5 1.44(9)
C1 C2 1.49(10)
C2 C3 1.57(11)
C3 C4 1.50(12)
C4 C5 1.74(11)
C6 C10 1.52(11)
C6 C7 1.66(12)
C7 C8 1.20(14)
C8 C9 1.49(13)
C9 C10 1.63(12)
C11 C15 1.51(7)
C11 C12 1.61(7)
C12 C13 1.50(8)
C13 C14 1.48(8)
C14 C15 1.59(9)
C16 C17 1.47(9)
C16 C20 1.76(8)
C17 C18 1.51(10)
C18 C19 1.43(9)
C19 C20 1.62(8)
C21 C22 1.38(9)
C21 C25 1.52(10)
C22 C23 1.57(9)
C23 C24 1.52(10)
C24 C25 1.60(10)
C26 C27 1.55(7)
C26 C30 1.72(8)
C27 C28 1.61(9)
C28 C29 1.44(10)
C29 C30 1.64(9)
C31 C32 1.40(8)
C31 C35 1.63(9)
C32 C33 1.44(10)
C33 C34 1.67(10)
C34 C35 1.51(10)
C36 C40 1.48(4)
C36 C37 1.48(4)
C37 C38 1.48(4)
C38 C39 1.48(4)
C39 C40 1.48(4)
C41 C45 1.41(8)
C41 C42 1.49(8)
C42 C43 1.65(10)
C43 C44 1.48(11)
C44 C45 1.49(10)
C46 C47 1.55(8)
C46 C50 1.57(8)
C47 C48 1.38(10)
C48 C49 1.55(10)
C49 C50 1.52(9)
C51 C55 1.54(8)
C51 C52 1.57(7)
C52 C53 1.49(8)
C53 C54 1.52(8)
C54 C55 1.55(7)
C56 C57 1.49(11)
C56 C60 1.60(7)
C57 C58 1.11(16)
C58 C59 1.85(14)
C59 C60 1.70(11)
C61 C65 1.63(8)
C61 C62 1.66(7)
C62 C63 1.43(8)
C63 C64 1.66(8)
C64 C65 1.47(9)
C71 C72 1.38(4)
C71 C75 1.38(4)
C72 C73 1.39(4)
C73 C74 1.39(4)
C74 C75 1.39(4)
C76 C77 1.46(11)
C76 C80 1.73(10)
C77 C78 1.80(14)
C78 C79 1.02(17)
C79 C80 1.61(14)
C81 C82 1.49(11)
C81 C85 1.75(11)
C82 C83 1.23(11)
C83 C84 1.70(10)
C84 C85 1.40(11)
C86 C87 1.48(7)
C86 C90 1.54(8)
C87 C88 1.45(8)
C88 C89 1.46(9)
C89 C90 1.64(8)
C91 C95 1.55(7)
C91 C92 1.66(7)
C92 C93 1.51(9)
C93 C94 1.45(10)
C94 C95 1.49(8)
C96 C100 1.70(11)
C96 C97 1.79(9)
C97 C99 1.79(14)
C97 C98 1.92(18)
C98 C99 1.8(2)
C98 C100 1.95(17)
C99 C100 1.93(14)
C101 C102 1.44(9)
C101 C105 1.66(8)
C102 C103 1.51(10)
C103 C104 1.50(11)
C104 C105 1.46(9)
C106 C107 1.44(9)
C106 C110 1.59(9)
C107 C108 1.50(10)
C108 C109 1.36(10)
C109 C110 1.66(10)
C111 C115 1.42(5)
C111 C112 1.42(5)
C112 C113 1.42(5)
C113 C114 1.42(5)
C114 C115 1.41(5)
C116 C120 1.70(10)
C116 C117 1.80(9)
C117 C118 1.51(10)
C118 C119 1.71(11)
C119 C120 1.65(10)
C66 C67 1.43(5)
C66 C70 1.42(5)
C67 C68 1.43(5)
C68 C69 1.43(5)
C69 C70 1.43(5)
